data_7122264
loop_
_publ_author_name
'Tang, Yongxing'
'He, Chunlin'
'Imler, Gregory H.'
'Parrish, Damon A.'
'Shreeve, Jean'ne M.'

_publ_section_title
;
 A C-C bonded 5,6-fused bicyclic energetic molecule: exploring an advanced
 energetic compound with improved performance.
;
_journal_issue 75
_journal_name_full 'Chemical communications (Cambridge, England)'
_journal_page_first 10566
_journal_page_last 10569
_journal_paper_doi 10.1039/c8cc05987j
_journal_volume 54
_journal_year 2018
_chemical_formula_moiety 'C6 H6 N8 O4, C2 H3 N'
_chemical_formula_sum 'C8 H9 N9 O4'
_chemical_formula_weight 295.24
_space_group_crystal_system monoclinic
_space_group_IT_number 14
_space_group_name_Hall '-P 2yn'
_space_group_name_H-M_alt 'P 1 21/n 1'
_symmetry_space_group_name_Hall '-P 2yn'
_symmetry_space_group_name_H-M 'P 1 21/n 1'
_atom_sites_solution_hydrogens geom
_audit_creation_method SHELXL-2014/7
_audit_update_record
;
2018-06-12 deposited with the CCDC.
2018-08-28 downloaded from the CCDC.
;
_cell_angle_alpha 90
_cell_angle_beta 96.9890(10)
_cell_angle_gamma 90
_cell_formula_units_Z 8
_cell_length_a 7.7715(4)
_cell_length_b 29.4724(14)
_cell_length_c 11.6745(6)
_cell_measurement_reflns_used 6048
_cell_measurement_temperature 293(2)
_cell_measurement_theta_max 24.513
_cell_measurement_theta_min 2.718
_cell_volume 2654.1(2)
_computing_cell_refinement 'Bruker APEX3 v2015.5-2 (Bruker, 2015)'
_computing_data_collection 'Bruker APEX3 v2015.5-2 (Bruker, 2015)'
_computing_data_reduction
;
Bruker SAINT v8.34A (Bruker, 2013), Bruker XPREP v2014/2 (Bruker, 2014)
;
_computing_molecular_graphics 'Bruker SHELXTL v2014/7 (Bruker, 2014)'
_computing_publication_material 'Bruker SHELXTL v2014/7 (Bruker, 2014)'
_computing_structure_refinement 'SHELXL-2014/7 (Sheldrick, 2014)'
_computing_structure_solution 'Bruker SHELXTL v2014/7 (Bruker, 2014)'
_diffrn_ambient_temperature 293(2)
_diffrn_measured_fraction_theta_full 0.991
_diffrn_measured_fraction_theta_max 0.993
_diffrn_measurement_device_type 'Bruker SMART APEX II CCD'
_diffrn_measurement_method '\w scans'
_diffrn_radiation_monochromator graphite
_diffrn_radiation_source 'fine focus sealed tube'
_diffrn_radiation_type MoK\a
_diffrn_radiation_wavelength 0.71073
_diffrn_reflns_av_R_equivalents 0.0434
_diffrn_reflns_av_unetI/netI 0.0381
_diffrn_reflns_Laue_measured_fraction_full 0.991
_diffrn_reflns_Laue_measured_fraction_max 0.993
_diffrn_reflns_limit_h_max 10
_diffrn_reflns_limit_h_min -10
_diffrn_reflns_limit_k_max 38
_diffrn_reflns_limit_k_min -38
_diffrn_reflns_limit_l_max 15
_diffrn_reflns_limit_l_min -14
_diffrn_reflns_number 27200
_diffrn_reflns_point_group_measured_fraction_full 0.991
_diffrn_reflns_point_group_measured_fraction_max 0.993
_diffrn_reflns_theta_full 25.242
_diffrn_reflns_theta_max 27.482
_diffrn_reflns_theta_min 3.276
_exptl_absorpt_coefficient_mu 0.122
_exptl_absorpt_correction_T_max 0.7460
_exptl_absorpt_correction_T_min 0.6725
_exptl_absorpt_correction_type multi-scan
_exptl_absorpt_process_details 'SADABS v2014/5 (Bruker, 2008)'
_exptl_crystal_colour 'clear orange'
_exptl_crystal_density_diffrn 1.478
_exptl_crystal_description needle
_exptl_crystal_F_000 1216
_exptl_crystal_size_max 0.173
_exptl_crystal_size_mid 0.064
_exptl_crystal_size_min 0.020
_refine_diff_density_max 0.385
_refine_diff_density_min -0.285
_refine_diff_density_rms 0.045
_refine_ls_extinction_method none
_refine_ls_goodness_of_fit_ref 1.036
_refine_ls_hydrogen_treatment constr
_refine_ls_matrix_type full
_refine_ls_number_parameters 395
_refine_ls_number_reflns 6033
_refine_ls_number_restraints 306
_refine_ls_restrained_S_all 1.022
_refine_ls_R_factor_all 0.0836
_refine_ls_R_factor_gt 0.0531
_refine_ls_shift/su_max 0.000
_refine_ls_shift/su_mean 0.000
_refine_ls_structure_factor_coef Fsqd
_refine_ls_weighting_details 'w=1/[\s^2^(Fo^2^)+(0.0621P)^2^+1.2287P] where P=(Fo^2^+2Fc^2^)/3'
_refine_ls_weighting_scheme calc
_refine_ls_wR_factor_gt 0.1283
_refine_ls_wR_factor_ref 0.1439
_reflns_Friedel_coverage 0.000
_reflns_number_gt 4201
_reflns_number_total 6033
_reflns_threshold_expression 'I > 2\s(I)'
_cod_data_source_file c8cc05987j2.cif
_cod_data_source_block shrv611
_cod_depositor_comments 'Adding full bibliography for 7122264--7122266.cif.'
_cod_database_code 7122264
_shelx_shelxl_version_number 2014/7
_shelx_space_group_comment
;
The symmetry employed for this shelxl refinement is uniquely defined
by the following loop, which should always be used as a source of
symmetry information in preference to the above space-group names.
They are only intended as comments.
;
_shelx_estimated_absorpt_t_min 0.979
_shelx_estimated_absorpt_t_max 0.998

loop_
_space_group_symop_operation_xyz
'x, y, z'
'-x+1/2, y+1/2, -z+1/2'
'-x, -y, -z'
'x-1/2, -y-1/2, z-1/2'

loop_
_atom_site_label
_atom_site_type_symbol
_atom_site_fract_x
_atom_site_fract_y
_atom_site_fract_z
_atom_site_U_iso_or_equiv
_atom_site_adp_type
_atom_site_occupancy
_atom_site_site_symmetry_order
_atom_site_calc_flag
_atom_site_refinement_flags_posn
_atom_site_refinement_flags_adp
_atom_site_refinement_flags_occupancy
_atom_site_disorder_assembly
_atom_site_disorder_group
O1 O 0.1147(2) 0.63793(5) 0.19765(13) 0.0463(4) Uani 1 1 d . U . . .
O2 O 0.0210(2) 0.69158(5) 0.07932(14) 0.0533(5) Uani 1 1 d . U . . .
N3 N 0.1157(2) 0.67820(5) 0.16708(14) 0.0348(4) Uani 1 1 d . U . . .
C4 C 0.2193(3) 0.70950(6) 0.23004(17) 0.0307(4) Uani 1 1 d . U . . .
C5 C 0.2203(3) 0.75621(7) 0.20727(18) 0.0343(5) Uani 1 1 d . U . . .
N6 N 0.1393(3) 0.78032(6) 0.12116(18) 0.0504(5) Uani 1 1 d . U . . .
H6A H 0.1521 0.8093 0.1199 0.061 Uiso 1 1 calc R U . . .
H6B H 0.0741 0.7670 0.0665 0.061 Uiso 1 1 calc R U . . .
N7 N 0.3248(2) 0.77390(6) 0.29629(17) 0.0420(5) Uani 1 1 d . U . . .
H7 H 0.3464 0.8024 0.3037 0.050 Uiso 1 1 calc R U . . .
N8 N 0.3938(2) 0.74174(6) 0.37453(16) 0.0388(4) Uani 1 1 d . U . . .
C9 C 0.3308(3) 0.70291(6) 0.33446(17) 0.0306(4) Uani 1 1 d . U . . .
C10 C 0.3815(2) 0.66118(6) 0.39815(16) 0.0290(4) Uani 1 1 d . U . . .
N11 N 0.3470(2) 0.65671(5) 0.50480(14) 0.0339(4) Uani 1 1 d . U . . .
N12 N 0.4192(2) 0.61579(6) 0.54159(14) 0.0342(4) Uani 1 1 d . U . . .
H12 H 0.4131 0.6049 0.6094 0.041 Uiso 1 1 calc R U . . .
C13 C 0.4999(3) 0.59448(6) 0.46207(17) 0.0307(4) Uani 1 1 d . U . . .
N14 N 0.5783(3) 0.55467(6) 0.47810(17) 0.0431(5) Uani 1 1 d . U . . .
H14A H 0.5795 0.5408 0.5430 0.052 Uiso 1 1 calc R U . . .
H14B H 0.6280 0.5427 0.4236 0.052 Uiso 1 1 calc R U . . .
C15 C 0.4783(3) 0.62340(6) 0.36556(16) 0.0304(4) Uani 1 1 d . U . . .
N16 N 0.5543(3) 0.61686(6) 0.26570(15) 0.0416(4) Uani 1 1 d . U . . .
O17 O 0.5282(3) 0.64451(6) 0.18570(14) 0.0582(5) Uani 1 1 d . U . . .
O18 O 0.6506(3) 0.58335(6) 0.26080(16) 0.0631(5) Uani 1 1 d . U . . .
O19 O -0.1178(2) 0.48015(6) 0.26299(14) 0.0552(5) Uani 1 1 d . U . . .
O20 O -0.1907(3) 0.48517(6) 0.43591(16) 0.0570(5) Uani 1 1 d . U . . .
N21 N -0.1095(2) 0.46684(6) 0.36341(16) 0.0375(4) Uani 1 1 d . U . . .
C22 C -0.0077(3) 0.42926(6) 0.39850(17) 0.0301(4) Uani 1 1 d . U . . .
C23 C -0.0035(3) 0.40849(6) 0.50742(17) 0.0309(4) Uani 1 1 d . U . . .
N24 N -0.0714(3) 0.42114(6) 0.60154(15) 0.0407(4) Uani 1 1 d . U . . .
H24A H -0.0551 0.4048 0.6630 0.049 Uiso 1 1 calc R U . . .
H24B H -0.1316 0.4456 0.6010 0.049 Uiso 1 1 calc R U . . .
N25 N 0.0920(2) 0.37095(5) 0.49981(15) 0.0360(4) Uani 1 1 d . U . . .
H25 H 0.1138 0.3519 0.5554 0.043 Uiso 1 1 calc R U . . .
N26 N 0.1516(2) 0.36592(5) 0.39451(15) 0.0359(4) Uani 1 1 d . U . . .
C27 C 0.0923(3) 0.40141(6) 0.33323(17) 0.0308(4) Uani 1 1 d . U . . .
C28 C 0.1314(3) 0.40626(6) 0.21423(17) 0.0334(5) Uani 1 1 d . U . . .
N29 N 0.1105(3) 0.37075(6) 0.14516(15) 0.0423(4) Uani 1 1 d . U . . .
N30 N 0.1542(3) 0.38587(7) 0.04072(16) 0.0490(5) Uani 1 1 d . U . . .
H30 H 0.1546 0.3687 -0.0187 0.059 Uiso 1 1 calc R U . . .
C31 C 0.1958(4) 0.42990(8) 0.04084(19) 0.0478(6) Uani 1 1 d . U . . .
N32 N 0.2388(4) 0.45247(9) -0.04933(19) 0.0781(8) Uani 1 1 d . U . . .
H32A H 0.2413 0.4388 -0.1142 0.094 Uiso 1 1 calc R U . . .
H32B H 0.2641 0.4808 -0.0432 0.094 Uiso 1 1 calc R U . . .
C33 C 0.1856(3) 0.44428(7) 0.15459(18) 0.0400(5) Uani 1 1 d . U . . .
N34 N 0.2384(3) 0.48679(6) 0.19792(17) 0.0534(6) Uani 1 1 d . U . . .
O35 O 0.2655(5) 0.51672(7) 0.12909(19) 0.1079(11) Uani 1 1 d . U . . .
O36 O 0.2573(2) 0.49315(5) 0.30345(13) 0.0510(4) Uani 1 1 d . U . . .
N37 N 0.1679(4) 0.29534(10) 0.6638(3) 0.0899(9) Uani 1 1 d . U . . .
C38 C 0.2269(5) 0.27281(13) 0.7351(4) 0.0990(14) Uani 1 1 d . U . . .
C39 C 0.3111(6) 0.2473(2) 0.8368(5) 0.157(3) Uani 1 1 d . U . . .
H39A H 0.4318 0.2551 0.8500 0.235 Uiso 1 1 calc R U . . .
H39B H 0.2995 0.2153 0.8223 0.235 Uiso 1 1 calc R U . . .
H39C H 0.2564 0.2550 0.9036 0.235 Uiso 1 1 calc R U . . .
N40A N 0.4290(12) 0.6016(4) 0.7760(5) 0.149(4) Uani 0.743(7) 1 d D U P A 1
C41A C 0.3688(6) 0.6043(3) 0.8630(3) 0.0760(16) Uani 0.743(7) 1 d D U P A 1
C42A C 0.3009(7) 0.5959(2) 0.9686(3) 0.102(2) Uani 0.743(7) 1 d D U P A 1
H42A H 0.1984 0.5776 0.9542 0.153 Uiso 0.743(7) 1 calc R U P A 1
H42B H 0.2725 0.6243 1.0024 0.153 Uiso 0.743(7) 1 calc R U P A 1
H42C H 0.3859 0.5803 1.0207 0.153 Uiso 0.743(7) 1 calc R U P A 1
N40B N 0.393(3) 0.5954(5) 0.7847(18) 0.068(4) Uiso 0.257(7) 1 d D . P A 2
C41B C 0.387(4) 0.6278(9) 0.836(3) 0.150(12) Uiso 0.257(7) 1 d D . P A 2
C42B C 0.372(3) 0.6702(6) 0.8969(18) 0.144(9) Uiso 0.257(7) 1 d D . P A 2
H42D H 0.4858 0.6803 0.9284 0.216 Uiso 0.257(7) 1 calc R U P A 2
H42E H 0.3023 0.6658 0.9582 0.216 Uiso 0.257(7) 1 calc R U P A 2
H42F H 0.3196 0.6927 0.8443 0.216 Uiso 0.257(7) 1 calc R U P A 2

loop_
_atom_site_aniso_label
_atom_site_aniso_U_11
_atom_site_aniso_U_22
_atom_site_aniso_U_33
_atom_site_aniso_U_23
_atom_site_aniso_U_13
_atom_site_aniso_U_12
O1 0.0717(11) 0.0253(7) 0.0385(9) 0.0038(6) -0.0066(8) -0.0103(7)
O2 0.0707(11) 0.0416(9) 0.0397(9) 0.0067(7) -0.0250(8) -0.0071(8)
N3 0.0455(10) 0.0273(8) 0.0292(9) 0.0024(7) -0.0043(8) -0.0034(7)
C4 0.0356(10) 0.0252(9) 0.0298(10) 0.0018(7) -0.0018(8) -0.0029(8)
C5 0.0334(10) 0.0271(9) 0.0412(11) 0.0041(8) 0.0004(9) -0.0010(8)
N6 0.0592(13) 0.0292(9) 0.0578(13) 0.0156(9) -0.0137(10) -0.0043(9)
N7 0.0478(11) 0.0216(8) 0.0533(11) 0.0019(7) -0.0073(9) -0.0035(7)
N8 0.0446(10) 0.0273(8) 0.0416(10) -0.0028(7) -0.0067(8) -0.0011(7)
C9 0.0342(10) 0.0252(9) 0.0312(10) -0.0015(8) -0.0010(8) 0.0002(8)
C10 0.0335(10) 0.0262(9) 0.0255(9) -0.0027(7) -0.0033(8) 0.0000(8)
N11 0.0409(9) 0.0302(8) 0.0298(9) -0.0031(7) 0.0008(7) 0.0043(7)
N12 0.0427(10) 0.0351(9) 0.0246(8) 0.0036(7) 0.0029(7) 0.0064(7)
C13 0.0314(10) 0.0293(9) 0.0303(10) 0.0008(8) -0.0006(8) 0.0021(8)
N14 0.0534(11) 0.0342(9) 0.0409(10) 0.0051(8) 0.0020(9) 0.0127(8)
C15 0.0357(10) 0.0296(9) 0.0252(9) -0.0020(7) 0.0008(8) 0.0026(8)
N16 0.0521(11) 0.0447(10) 0.0281(9) -0.0020(8) 0.0057(8) 0.0067(9)
O17 0.0802(13) 0.0634(11) 0.0331(9) 0.0118(8) 0.0157(8) 0.0107(10)
O18 0.0799(13) 0.0654(12) 0.0476(10) -0.0018(9) 0.0221(9) 0.0338(10)
O19 0.0758(12) 0.0510(10) 0.0396(9) 0.0149(7) 0.0100(8) 0.0259(9)
O20 0.0745(12) 0.0455(9) 0.0560(11) 0.0045(8) 0.0280(9) 0.0278(9)
N21 0.0489(11) 0.0291(8) 0.0354(10) 0.0027(7) 0.0087(8) 0.0082(8)
C22 0.0383(11) 0.0222(9) 0.0295(10) 0.0012(7) 0.0031(8) 0.0019(8)
C23 0.0344(10) 0.0260(9) 0.0322(10) -0.0006(8) 0.0034(8) -0.0031(8)
N24 0.0539(11) 0.0372(9) 0.0325(9) 0.0020(8) 0.0118(8) 0.0002(8)
N25 0.0458(10) 0.0281(8) 0.0338(9) 0.0069(7) 0.0032(8) 0.0039(7)
N26 0.0440(10) 0.0261(8) 0.0372(9) 0.0004(7) 0.0037(8) 0.0053(7)
C27 0.0379(11) 0.0228(9) 0.0305(10) -0.0026(7) 0.0000(8) 0.0027(8)
C28 0.0432(12) 0.0272(9) 0.0288(10) -0.0049(8) 0.0010(9) 0.0069(8)
N29 0.0585(12) 0.0342(9) 0.0330(9) -0.0092(7) 0.0013(8) 0.0025(8)
N30 0.0741(14) 0.0436(11) 0.0290(9) -0.0134(8) 0.0049(9) 0.0033(10)
C31 0.0696(16) 0.0481(13) 0.0266(11) -0.0053(9) 0.0092(11) 0.0048(12)
N32 0.140(3) 0.0670(15) 0.0326(12) -0.0028(11) 0.0329(14) -0.0047(16)
C33 0.0617(14) 0.0330(10) 0.0260(10) -0.0048(8) 0.0082(10) 0.0026(10)
N34 0.0927(17) 0.0359(10) 0.0336(10) -0.0013(8) 0.0161(10) -0.0100(10)
O35 0.227(3) 0.0495(12) 0.0520(13) 0.0040(10) 0.0378(16) -0.0402(16)
O36 0.0829(13) 0.0393(9) 0.0312(8) -0.0092(7) 0.0078(8) -0.0074(8)
N37 0.0814(19) 0.0838(19) 0.108(2) 0.0466(18) 0.0249(17) 0.0199(16)
C38 0.067(2) 0.095(3) 0.143(3) 0.070(3) 0.049(2) 0.0238(19)
C39 0.097(3) 0.199(5) 0.187(5) 0.143(4) 0.064(3) 0.055(3)
N40A 0.114(6) 0.304(12) 0.035(2) 0.020(3) 0.029(3) 0.009(5)
C41A 0.058(2) 0.137(5) 0.0316(19) -0.003(2) -0.0001(17) -0.001(3)
C42A 0.096(4) 0.159(6) 0.050(3) 0.020(3) 0.004(2) -0.017(3)

loop_
_atom_type_symbol
_atom_type_description
_atom_type_scat_dispersion_real
_atom_type_scat_dispersion_imag
_atom_type_scat_source
C C 0.0033 0.0016 'International Tables Vol C Tables 4.2.6.8 and 6.1.1.4'
H H 0.0000 0.0000 'International Tables Vol C Tables 4.2.6.8 and 6.1.1.4'
N N 0.0061 0.0033 'International Tables Vol C Tables 4.2.6.8 and 6.1.1.4'
O O 0.0106 0.0060 'International Tables Vol C Tables 4.2.6.8 and 6.1.1.4'

loop_
_geom_angle_atom_site_label_1
_geom_angle_atom_site_label_2
_geom_angle_atom_site_label_3
_geom_angle
O1 N3 O2 120.94(16)
O1 N3 C4 120.76(16)
O2 N3 C4 118.29(16)
N3 C4 C5 124.96(17)
N3 C4 C9 128.53(17)
C5 C4 C9 106.24(16)
N6 C5 N7 124.39(19)
N6 C5 C4 131.05(19)
N7 C5 C4 104.55(17)
C5 N6 H6A 120.0
C5 N6 H6B 120.0
H6A N6 H6B 120.0
C5 N7 N8 113.29(16)
C5 N7 H7 123.4
N8 N7 H7 123.4
C9 N8 N7 105.40(16)
N8 C9 C4 110.50(16)
N8 C9 C10 119.09(17)
C4 C9 C10 130.40(17)
N11 C10 C15 110.57(16)
N11 C10 C9 119.48(17)
C15 C10 C9 129.79(18)
C10 N11 N12 105.15(16)
C13 N12 N11 113.73(16)
C13 N12 H12 123.1
N11 N12 H12 123.1
N14 C13 N12 124.32(19)
N14 C13 C15 131.1(2)
N12 C13 C15 104.54(17)
C13 N14 H14A 120.0
C13 N14 H14B 120.0
H14A N14 H14B 120.0
N16 C15 C13 124.70(18)
N16 C15 C10 128.98(18)
C13 C15 C10 106.01(17)
O17 N16 O18 122.2(2)
O17 N16 C15 119.77(18)
O18 N16 C15 118.05(18)
O19 N21 O20 122.65(18)
O19 N21 C22 119.71(18)
O20 N21 C22 117.64(17)
N21 C22 C23 124.11(19)
N21 C22 C27 129.20(18)
C23 C22 C27 106.29(16)
N24 C23 N25 124.39(19)
N24 C23 C22 131.08(19)
N25 C23 C22 104.52(18)
C23 N24 H24A 120.0
C23 N24 H24B 120.0
H24A N24 H24B 120.0
C23 N25 N26 113.46(16)
C23 N25 H25 123.3
N26 N25 H25 123.3
C27 N26 N25 105.44(16)
N26 C27 C22 110.28(18)
N26 C27 C28 119.53(17)
C22 C27 C28 130.17(17)
N29 C28 C33 110.51(19)
N29 C28 C27 118.56(18)
C33 C28 C27 130.90(17)
C28 N29 N30 105.01(18)
C31 N30 N29 113.47(17)
C31 N30 H30 123.3
N29 N30 H30 123.3
N32 C31 N30 124.9(2)
N32 C31 C33 130.5(2)
N30 C31 C33 104.6(2)
C31 N32 H32A 120.0
C31 N32 H32B 120.0
H32A N32 H32B 120.0
N34 C33 C31 124.5(2)
N34 C33 C28 128.84(19)
C31 C33 C28 106.36(19)
O35 N34 O36 122.2(2)
O35 N34 C33 118.3(2)
O36 N34 C33 119.44(18)
N37 C38 C39 174.0(5)
C38 C39 H39A 109.5
C38 C39 H39B 109.5
H39A C39 H39B 109.5
C38 C39 H39C 109.5
H39A C39 H39C 109.5
H39B C39 H39C 109.5
N40A C41A C42A 166.0(10)
C41A C42A H42A 109.5
C41A C42A H42B 109.5
H42A C42A H42B 109.5
C41A C42A H42C 109.5
H42A C42A H42C 109.5
H42B C42A H42C 109.5
N40B C41B C42B 177(3)
C41B C42B H42D 109.5
C41B C42B H42E 109.5
H42D C42B H42E 109.5
C41B C42B H42F 109.5
H42D C42B H42F 109.5
H42E C42B H42F 109.5

loop_
_geom_bond_atom_site_label_1
_geom_bond_atom_site_label_2
_geom_bond_distance
O1 N3 1.240(2)
O2 N3 1.250(2)
N3 C4 1.376(2)
C4 C5 1.402(3)
C4 C9 1.420(3)
C5 N6 1.326(3)
C5 N7 1.344(3)
N6 H6A 0.8600
N6 H6B 0.8600
N7 N8 1.379(2)
N7 H7 0.8600
N8 C9 1.309(2)
C9 C10 1.466(3)
C10 N11 1.312(3)
C10 C15 1.421(3)
N11 N12 1.377(2)
N12 C13 1.338(3)
N12 H12 0.8600
C13 N14 1.325(2)
C13 C15 1.406(3)
N14 H14A 0.8600
N14 H14B 0.8600
C15 N16 1.383(3)
N16 O17 1.238(2)
N16 O18 1.245(2)
O19 N21 1.230(2)
O20 N21 1.240(2)
N21 C22 1.393(2)
C22 C23 1.408(3)
C22 C27 1.415(3)
C23 N24 1.329(3)
C23 N25 1.341(3)
N24 H24A 0.8600
N24 H24B 0.8600
N25 N26 1.373(2)
N25 H25 0.8600
N26 C27 1.318(2)
C27 C28 1.465(3)
C28 N29 1.319(2)
C28 C33 1.410(3)
N29 N30 1.379(3)
N30 C31 1.337(3)
N30 H30 0.8600
C31 N32 1.322(3)
C31 C33 1.405(3)
N32 H32A 0.8600
N32 H32B 0.8600
C33 N34 1.394(3)
N34 O35 1.228(3)
N34 O36 1.237(2)
N37 C38 1.119(4)
C38 C39 1.488(5)
C39 H39A 0.9600
C39 H39B 0.9600
C39 H39C 0.9600
N40A C41A 1.171(5)
C41A C42A 1.421(5)
C42A H42A 0.9600
C42A H42B 0.9600
C42A H42C 0.9600
N40B C41B 1.131(7)
C41B C42B 1.449(7)
C42B H42D 0.9600
C42B H42E 0.9600
C42B H42F 0.9600

loop_
_geom_hbond_atom_site_label_D
_geom_hbond_atom_site_label_H
_geom_hbond_atom_site_label_A
_geom_hbond_distance_DH
_geom_hbond_distance_HA
_geom_hbond_distance_DA
_geom_hbond_angle_DHA
_geom_hbond_site_symmetry_A
N6 H6A N26 0.86 2.28 3.018(2) 143.8 2
N6 H6B O2 0.86 2.27 2.796(2) 119.6 .
N6 H6B N8 0.86 2.51 3.319(3) 157.6 4_575
N7 H7 N29 0.86 2.11 2.964(2) 169.0 2
N12 H12 N40A 0.86 1.94 2.761(5) 159.9 .
N12 H12 N40B 0.86 2.09 2.93(2) 165.8 .
N14 H14A O36 0.86 2.30 3.054(2) 147.2 3_666
N14 H14B O18 0.86 2.27 2.795(3) 119.3 .
N14 H14B O20 0.86 2.20 2.806(2) 127.7 1_655
N24 H24A O1 0.86 2.15 2.972(2) 159.1 3_566
N24 H24B O20 0.86 2.25 2.779(2) 119.7 .
N24 H24B O36 0.86 2.39 3.176(2) 152.0 3_566
N25 H25 N37 0.86 2.10 2.950(3) 168.1 .
N30 H30 O2 0.86 2.30 2.927(2) 130.1 3_565
N32 H32A O18 0.86 2.10 2.909(3) 156.5 3_665
N32 H32B O35 0.86 2.27 2.804(3) 120.2 .
C42A H42C O35 0.96 2.50 3.027(5) 114.1 1_556

loop_
_geom_torsion_atom_site_label_1
_geom_torsion_atom_site_label_2
_geom_torsion_atom_site_label_3
_geom_torsion_atom_site_label_4
_geom_torsion
O1 N3 C4 C5 -175.2(2)
O2 N3 C4 C5 3.8(3)
O1 N3 C4 C9 -2.0(3)
O2 N3 C4 C9 177.0(2)
N3 C4 C5 N6 -5.7(4)
C9 C4 C5 N6 179.8(2)
N3 C4 C5 N7 173.4(2)
C9 C4 C5 N7 -1.1(2)
N6 C5 N7 N8 -179.8(2)
C4 C5 N7 N8 0.9(3)
C5 N7 N8 C9 -0.4(3)
N7 N8 C9 C4 -0.3(2)
N7 N8 C9 C10 179.32(18)
N3 C4 C9 N8 -173.3(2)
C5 C4 C9 N8 0.9(3)
N3 C4 C9 C10 7.1(4)
C5 C4 C9 C10 -178.7(2)
N8 C9 C10 N11 60.1(3)
C4 C9 C10 N11 -120.4(2)
N8 C9 C10 C15 -114.8(2)
C4 C9 C10 C15 64.7(3)
C15 C10 N11 N12 -0.7(2)
C9 C10 N11 N12 -176.52(16)
C10 N11 N12 C13 0.7(2)
N11 N12 C13 N14 -179.82(18)
N11 N12 C13 C15 -0.3(2)
N14 C13 C15 N16 -6.6(3)
N12 C13 C15 N16 173.97(19)
N14 C13 C15 C10 179.3(2)
N12 C13 C15 C10 -0.1(2)
N11 C10 C15 N16 -173.21(19)
C9 C10 C15 N16 2.0(3)
N11 C10 C15 C13 0.5(2)
C9 C10 C15 C13 175.79(18)
C13 C15 N16 O17 -179.5(2)
C10 C15 N16 O17 -6.8(3)
C13 C15 N16 O18 -0.9(3)
C10 C15 N16 O18 171.7(2)
O19 N21 C22 C23 -173.1(2)
O20 N21 C22 C23 5.9(3)
O19 N21 C22 C27 -1.3(3)
O20 N21 C22 C27 177.7(2)
N21 C22 C23 N24 -8.9(3)
C27 C22 C23 N24 177.8(2)
N21 C22 C23 N25 172.46(18)
C27 C22 C23 N25 -0.9(2)
N24 C23 N25 N26 -178.26(18)
C22 C23 N25 N26 0.5(2)
C23 N25 N26 C27 0.1(2)
N25 N26 C27 C22 -0.7(2)
N25 N26 C27 C28 -179.32(17)
N21 C22 C27 N26 -171.9(2)
C23 C22 C27 N26 1.0(2)
N21 C22 C27 C28 6.6(4)
C23 C22 C27 C28 179.5(2)
N26 C27 C28 N29 46.7(3)
C22 C27 C28 N29 -131.7(2)
N26 C27 C28 C33 -135.6(2)
C22 C27 C28 C33 46.1(4)
C33 C28 N29 N30 0.9(2)
C27 C28 N29 N30 179.07(18)
C28 N29 N30 C31 -2.2(3)
N29 N30 C31 N32 -178.6(3)
N29 N30 C31 C33 2.5(3)
N32 C31 C33 N34 -6.8(5)
N30 C31 C33 N34 172.1(2)
N32 C31 C33 C28 179.3(3)
N30 C31 C33 C28 -1.8(3)
N29 C28 C33 N34 -173.0(2)
C27 C28 C33 N34 9.1(4)
N29 C28 C33 C31 0.6(3)
C27 C28 C33 C31 -177.3(2)
C31 C33 N34 O35 14.2(4)
C28 C33 N34 O35 -173.4(3)
C31 C33 N34 O36 -165.5(2)
C28 C33 N34 O36 7.0(4)
